data_9010515
loop_
_publ_author_name
'Antao, S. M.'
'Hassan, I.'

_publ_section_title
;Unusual Al-Si ordering in calcic scapolite, Me79.6, with increasing
 temperature T = 694
;
_journal_name_full 'American Mineralogist'
_journal_page_first 1470
_journal_page_last 1477
_journal_paper_doi 10.2138/am.2008.2789
_journal_volume 93
_journal_year 2008
_chemical_formula_sum 'C0.834 Al4.68 Ca3.176 Na0.824 O27.084 S0.146 Si7.32'
_chemical_name_mineral Meionite
_space_group_IT_number 87
_symmetry_space_group_name_Hall '-I 4'
_symmetry_space_group_name_H-M 'I 4/m'
_cell_angle_alpha 90
_cell_angle_beta 90
_cell_angle_gamma 90
_cell_formula_units_Z 2
_cell_length_a 12.2475
_cell_length_b 12.2475
_cell_length_c 7.5823
_cell_volume 1137.355
_database_code_amcsd 0004648
_exptl_crystal_density_diffrn 2.704
_cod_original_formula_sum '(Ca3.176 Na.824) (Si7.32 Al4.68) C.834 S.146 O27.084'
_cod_database_code 9010515

loop_
_space_group_symop_operation_xyz
x,y,z
1/2+x,1/2+y,1/2+z
y,-x,-z
1/2+y,1/2-x,1/2-z
-y,x,z
1/2-y,1/2+x,1/2+z
x,y,-z
1/2+x,1/2+y,1/2-z
-x,-y,z
1/2-x,1/2-y,1/2+z
-y,x,-z
1/2-y,1/2+x,1/2-z
y,-x,z
1/2+y,1/2-x,1/2+z
-x,-y,-z
1/2-x,1/2-y,1/2-z

loop_
_atom_site_label
_atom_site_fract_x
_atom_site_fract_y
_atom_site_fract_z
_atom_site_occupancy
_atom_site_U_iso_or_equiv
_atom_site_type_symbol
_atom_site_attached_hydrogens
CaM 0.35780 0.28520 0.00000 0.79400 0.05600 Ca 0
NaM 0.35780 0.28520 0.00000 0.20600 0.05600 Na 0
SiTl 0.16280 0.08860 0.00000 0.75000 0.02400 Si 0
AlTl 0.16280 0.08860 0.00000 0.25000 0.02400 Al 0
SiT2 0.15920 0.41560 0.20670 0.54000 0.02010 Si 0
AlT2 0.15920 0.41560 0.20670 0.46000 0.02010 Al 0
CA 0.50000 0.50000 0.00000 0.83400 0.03500 C 0
SA 0.50000 0.50000 0.00000 0.14600 0.03500 S 0
O1 0.04130 0.14620 0.00000 1.00000 0.03600 O 0
O2 0.18590 0.38060 0.00000 1.00000 0.04200 O 0
O3 0.45000 0.14940 0.21280 1.00000 0.05300 O 0
O4 0.26640 0.37140 0.66980 1.00000 0.03900 O 0
O5S 0.36870 0.57750 0.11020 0.07300 0.12700 O 0
O6C 0.59820 0.50830 0.00000 0.62500 0.12700 O 0

loop_
_cod_changelog_entry_id
_cod_changelog_entry_author
_cod_changelog_entry_date
_cod_changelog_entry_text
1
;cod-tools version 3.8.0
Id: cif_guess_AMCSD_atom_types 9581 2023-05-17 12:35:41Z saulius
;
2023-05-23T09:22:52+03:00
;Derived atom types and hydrogen counts
from atom names that follow the AMCSD naming convention
(Wat == water, O-H == hydroxyl).
;

loop_
_cod_related_entry_id
_cod_related_entry_database
_cod_related_entry_code
1 AMCSD 0004648
